data_4113220
loop_
_publ_author_name
'Hyunsik Moon'
'Roswitha Zeis'
'Evert-Jan Borkent'
'Celine Besnard'
'Andrew J. Lovinger'
'Theo Siegrist'
'Christian Kloc'
'Zhenan Bao'

_publ_contact_author_address
; 
Chemical Crystallography Laboratory, 
Department of Chemistry, 
University of Oxford, 
Chemistry Research Laboratory, 
Mansfield Road, 
Oxford 
OX1 3TA 
;
_publ_contact_author_email david.watkin@chem.ox.ac.uk
_publ_contact_author_fax '01865 272 699'
_publ_contact_author_name 'David Watkin'
_publ_contact_author_phone '01865 270 826'
_publ_section_title
;
 Synthesis, Crystal Structure, and Transistor Performance of Tetracene
 Derivatives
;
_journal_name_full 'Journal of the American Chemical Society'
_journal_page_first 15322
_journal_page_last 15323
_journal_paper_doi 10.1021/ja045208p
_journal_volume 126
_journal_year 2004
_chemical_compound_source
;
?
;
_chemical_formula_moiety ' C18 H11 Br1 '
_chemical_formula_sum 'C18 H11 Br'
_chemical_formula_weight 307.19
_space_group_IT_number 14
_symmetry_cell_setting monoclinic
_symmetry_space_group_name_Hall '-P 2ybc'
_symmetry_space_group_name_H-M 'P 1 21/c 1'
_atom_sites_solution_hydrogens geom
_atom_sites_solution_primary direct
_audit_creation_date 04-03-30
_audit_creation_method CRYSTALS_ver_12.20
_cell_angle_alpha 90
_cell_angle_beta 93.091(11)
_cell_angle_gamma 90
_cell_formula_units_Z 4
_cell_length_a 10.8526(15)
_cell_length_b 14.396(2)
_cell_length_c 8.1770(12)
_cell_measurement_reflns_used 0
_cell_measurement_temperature 293
_cell_measurement_theta_max 0
_cell_measurement_theta_min 0
_cell_volume 1275.7(3)
_computing_cell_refinement
; 
 USER DEFINED 6 
;
_computing_data_collection
; 
 DATA COLLECTION 
;
_computing_data_reduction
; 
 USER DEFINED 5 
;
_computing_molecular_graphics
; 
 CAMERON (Watkin et al 1996) 
;
_computing_publication_material
; 
 CRYSTALS (Watkin et al 2003) 
;
_computing_structure_refinement
; 
 CRYSTALS (Watkin et al 2003) 
;
_computing_structure_solution
; 
 SHELXS 86 (Sheldrick, 1986) 
;
_diffrn_ambient_temperature 293
_diffrn_measured_fraction_theta_full 0.995
_diffrn_measured_fraction_theta_max 0.931
_diffrn_measurement_device_type
; 
Unknown 
;
_diffrn_measurement_method \w/2\q
_diffrn_radiation_monochromator graphite
_diffrn_radiation_type 'Mo K\a'
_diffrn_radiation_wavelength 0.71073
_diffrn_reflns_av_R_equivalents 0.14
_diffrn_reflns_limit_h_max 15
_diffrn_reflns_limit_h_min -15
_diffrn_reflns_limit_k_max 21
_diffrn_reflns_limit_k_min -19
_diffrn_reflns_limit_l_max 11
_diffrn_reflns_limit_l_min -12
_diffrn_reflns_number 27487
_diffrn_reflns_theta_full 30.625
_diffrn_reflns_theta_max 32.237
_diffrn_reflns_theta_min 2.868
_diffrn_standards_decay_% 0.00
_diffrn_standards_interval_count 0
_diffrn_standards_interval_time 0
_diffrn_standards_number 0
_exptl_absorpt_coefficient_mu 3.203
_exptl_absorpt_correction_T_max 1.00
_exptl_absorpt_correction_T_min 1.00
_exptl_absorpt_correction_type none
_exptl_crystal_colour ' white '
_exptl_crystal_density_diffrn 1.599
_exptl_crystal_description ' prism '
_exptl_crystal_F_000 616
_exptl_crystal_size_max 0.00
_exptl_crystal_size_mid 0.00
_exptl_crystal_size_min 0.00
_refine_diff_density_max 0.75
_refine_diff_density_min -0.39
_refine_ls_extinction_method none
_refine_ls_goodness_of_fit_ref 1.0850
_refine_ls_hydrogen_treatment mixed
_refine_ls_matrix_type full
_refine_ls_number_parameters 173
_refine_ls_number_reflns 1457
_refine_ls_number_restraints 0
_refine_ls_R_factor_all 0.1705
_refine_ls_R_factor_gt 0.0483
_refine_ls_shift/su_max 0.000301
_refine_ls_structure_factor_coef Fsqd
_refine_ls_weighting_details
;
 p=P(6)*max(Fo^2^,0) + (1-P(6))Fc^2^ 
 Method = SHELXL 97 (Sheldrick, 1997) 
 W = 1. / [sigma^2^(F*)+(P(1)p)^2^+P(2)p+P(4)+P(5)Sin(theta) ] 
 P(i) are: 
 0.616E-01 0.00 0.00 0.00 0.00 0.333 
;
_refine_ls_weighting_scheme calc
_refine_ls_wR_factor_all 0.1420
_refine_ls_wR_factor_gt 0.1132
_refine_ls_wR_factor_ref 0.1132
_reflns_limit_h_max 15
_reflns_limit_h_min -15
_reflns_limit_k_max 21
_reflns_limit_k_min 0
_reflns_limit_l_max 12
_reflns_limit_l_min 0
_reflns_number_gt 1457
_reflns_number_total 4200
_reflns_threshold_expression I>2.00u(I)
_cod_data_source_file ja045208psi20040809_125920.cif
_cod_data_source_block CRYSTALS_cif
_cod_original_cell_volume 1275.6(3)
_cod_original_sg_symbol_H-M 'P 1 21/c 1 '
_cod_original_formula_sum ' C18 H11 Br1 '
_cod_database_code 4113220

loop_
_symmetry_equiv_pos_as_xyz
x,y,z
-x,-y,-z
-x,y+1/2,-z+1/2
x,-y+1/2,z+1/2

loop_
_atom_site_label
_atom_site_type_symbol
_atom_site_fract_x
_atom_site_fract_y
_atom_site_fract_z
_atom_site_U_iso_or_equiv
_atom_site_occupancy
_atom_site_adp_type
_atom_site_refinement_flags_posn
H5 H 0.3898(7) 0.4424(4) 0.9637(8) 0.0594 1.0000 Uiso R
H6 H 0.1823(8) 0.4118(5) 0.9862(9) 0.0681 1.0000 Uiso R
H7 H 0.0591(7) 0.3444(5) 0.7644(10) 0.0696 1.0000 Uiso R
H8 H 0.1471(6) 0.3080(4) 0.5166(8) 0.0557 1.0000 Uiso R
H10 H 0.3305(5) 0.3087(4) 0.3470(7) 0.0423 1.0000 Uiso R
H12 H 0.5097(6) 0.3095(4) 0.1754(7) 0.0410 1.0000 Uiso R
H14 H 0.6910(7) 0.3000(4) 0.0059(7) 0.0485 1.0000 Uiso R
H15 H 0.9022(8) 0.3117(5) -0.0130(9) 0.0639 1.0000 Uiso R
H16 H 1.0323(7) 0.3726(5) 0.2087(9) 0.0621 1.0000 Uiso R
H17 H 0.9468(6) 0.4229(4) 0.4502(8) 0.0493 1.0000 Uiso R
Br1 Br 0.80611(7) 0.45750(6) 0.70547(9) 0.0634 1.0000 Uani .
H3 H 0.5742(6) 0.4415(4) 0.7946(7) 0.0412 1.0000 Uiso R
C1 C 0.7060(6) 0.4093(4) 0.5289(7) 0.0333 1.0000 Uani .
C2 C 0.5810(5) 0.3943(4) 0.5546(6) 0.0283 1.0000 Uani .
C3 C 0.5240(6) 0.4136(4) 0.7009(7) 0.0345 1.0000 Uani .
C4 C 0.4021(6) 0.3954(4) 0.7191(7) 0.0368 1.0000 Uani .
C5 C 0.3412(7) 0.4148(4) 0.8683(8) 0.0494 1.0000 Uani .
C6 C 0.2214(8) 0.3969(5) 0.8814(9) 0.0563 1.0000 Uani .
C7 C 0.1486(7) 0.3572(5) 0.7509(10) 0.0573 1.0000 Uani .
C8 C 0.1993(6) 0.3368(4) 0.6076(8) 0.0466 1.0000 Uani .
C9 C 0.3252(6) 0.3553(4) 0.5850(7) 0.0365 1.0000 Uani .
C10 C 0.3815(5) 0.3367(4) 0.4399(7) 0.0356 1.0000 Uani .
C11 C 0.5050(5) 0.3550(4) 0.4175(7) 0.0298 1.0000 Uani .
C12 C 0.5617(6) 0.3349(4) 0.2696(7) 0.0346 1.0000 Uani .
C13 C 0.6857(6) 0.3492(4) 0.2503(7) 0.0324 1.0000 Uani .
C14 C 0.7431(7) 0.3238(4) 0.1015(7) 0.0400 1.0000 Uani .
C15 C 0.8644(8) 0.3317(5) 0.0901(9) 0.0524 1.0000 Uani .
C16 C 0.9412(7) 0.3677(5) 0.2203(9) 0.0513 1.0000 Uani .
C17 C 0.8917(6) 0.3954(4) 0.3609(8) 0.0410 1.0000 Uani .
C18 C 0.7639(5) 0.3867(4) 0.3849(7) 0.0313 1.0000 Uani .

loop_
_atom_site_aniso_label
_atom_site_aniso_U_11
_atom_site_aniso_U_22
_atom_site_aniso_U_33
_atom_site_aniso_U_23
_atom_site_aniso_U_13
_atom_site_aniso_U_12
Br1 0.0601(5) 0.0768(6) 0.0516(4) -0.0089(4) -0.0136(3) -0.0086(5)
C1 0.041(4) 0.028(3) 0.030(3) 0.000(3) -0.006(3) 0.002(3)
C2 0.036(4) 0.021(3) 0.028(3) 0.000(3) -0.001(3) 0.003(3)
C3 0.042(4) 0.034(3) 0.028(3) -0.002(3) 0.003(3) 0.002(3)
C4 0.053(4) 0.025(4) 0.033(4) 0.001(3) 0.007(3) 0.009(3)
C5 0.065(5) 0.041(4) 0.043(4) -0.004(3) 0.014(4) 0.004(4)
C6 0.071(6) 0.045(5) 0.056(5) -0.001(4) 0.031(4) 0.011(4)
C7 0.041(4) 0.048(5) 0.085(6) 0.015(4) 0.023(4) 0.006(4)
C8 0.041(4) 0.046(4) 0.053(4) 0.000(3) 0.004(3) 0.007(3)
C9 0.031(4) 0.029(3) 0.050(4) 0.001(3) 0.008(3) 0.005(3)
C10 0.035(4) 0.034(4) 0.037(4) -0.003(3) -0.003(3) 0.000(3)
C11 0.034(4) 0.020(3) 0.035(3) 0.000(3) 0.002(3) 0.003(3)
C12 0.048(4) 0.029(4) 0.026(3) -0.001(3) -0.003(3) 0.003(3)
C13 0.040(4) 0.022(3) 0.036(4) 0.004(3) 0.006(3) -0.001(3)
C14 0.057(5) 0.033(4) 0.032(3) 0.000(3) 0.014(3) -0.001(3)
C15 0.071(6) 0.041(4) 0.048(4) 0.003(3) 0.033(4) -0.001(4)
C16 0.045(4) 0.040(4) 0.070(5) 0.004(4) 0.017(4) -0.008(4)
C17 0.039(4) 0.037(4) 0.048(4) 0.002(3) 0.008(3) -0.001(3)
C18 0.037(4) 0.022(3) 0.036(3) 0.004(3) 0.007(3) 0.002(3)

loop_
_atom_type_symbol
_atom_type_scat_dispersion_real
_atom_type_scat_dispersion_imag
_atom_type_scat_Cromer_Mann_a1
_atom_type_scat_Cromer_Mann_b1
_atom_type_scat_Cromer_Mann_a2
_atom_type_scat_Cromer_Mann_b2
_atom_type_scat_Cromer_Mann_a3
_atom_type_scat_Cromer_Mann_b3
_atom_type_scat_Cromer_Mann_a4
_atom_type_scat_Cromer_Mann_b4
_atom_type_scat_Cromer_Mann_c
_atom_type_scat_source
'C   ' 0.0033 0.0016 2.3100 20.8439 1.0200 10.2075 1.5886 0.5687 0.8650 51.6512 0.2156 International_Tables_Vol_IV_Table_2.2B
'H   ' 0.0000 0.0000 0.4930 10.5109 0.3229 26.1257 0.1402 3.1424 0.0408 57.7998 0.0030 International_Tables_Vol_IV_Table_2.2B
'Br  ' -0.2901 2.4595 17.1789 2.1723 5.2358 16.5796 5.6377 0.2609 3.9851 41.4328 2.9557 International_Tables_Vol_IV_Table_2.2B

loop_
_geom_angle_atom_site_label_1
_geom_angle_atom_site_label_2
_geom_angle_atom_site_label_3
_geom_angle
_geom_angle_publ_flag
Br1 C1 C2 117.6(4) yes
Br1 C1 C18 117.4(4) yes
C2 C1 C18 124.9(5) yes
C1 C2 C3 125.0(5) yes
C1 C2 C11 117.0(5) yes
C3 C2 C11 118.1(5) yes
H3 C3 C2 118.996 no
H3 C3 C4 119.005 no
C2 C3 C4 122.0(6) yes
C3 C4 C5 123.0(6) yes
C3 C4 C9 120.8(5) yes
C5 C4 C9 116.2(6) yes
H5 C5 C4 119.249 no
H5 C5 C6 119.322 no
C4 C5 C6 121.4(7) yes
H6 C6 C5 119.135 no
H6 C6 C7 119.187 no
C5 C6 C7 121.7(7) yes
H7 C7 C6 119.871 no
H7 C7 C8 119.850 no
C6 C7 C8 120.3(7) yes
H8 C8 C7 119.602 no
H8 C8 C9 119.545 no
C7 C8 C9 120.9(7) yes
C4 C9 C8 119.6(6) yes
C4 C9 C10 117.2(5) yes
C8 C9 C10 123.2(6) yes
H10 C10 C9 118.352 no
H10 C10 C11 118.355 no
C9 C10 C11 123.3(5) yes
C2 C11 C10 118.6(5) yes
C2 C11 C12 118.6(5) yes
C10 C11 C12 122.8(5) yes
H12 C12 C11 118.686 no
H12 C12 C13 118.650 no
C11 C12 C13 122.7(5) yes
C12 C13 C14 121.8(6) yes
C12 C13 C18 120.0(5) yes
C14 C13 C18 118.1(6) yes
H14 C14 C13 119.654 no
H14 C14 C15 119.630 no
C13 C14 C15 120.7(6) yes
H15 C15 C14 119.180 no
H15 C15 C16 119.172 no
C14 C15 C16 121.6(7) yes
H16 C16 C15 119.981 no
H16 C16 C17 119.924 no
C15 C16 C17 120.1(7) yes
H17 C17 C16 119.155 no
H17 C17 C18 119.008 no
C16 C17 C18 121.8(6) yes
C13 C18 C17 117.6(5) yes
C13 C18 C1 116.8(5) yes
C17 C18 C1 125.6(6) yes

loop_
_geom_bond_atom_site_label_1
_geom_bond_atom_site_label_2
_geom_bond_distance
_geom_bond_publ_flag
H5 C5 1.000 no
H6 C6 1.000 no
H7 C7 1.000 no
H8 C8 1.000 no
H10 C10 1.000 no
H12 C12 1.000 no
H14 C14 1.000 no
H15 C15 1.000 no
H16 C16 1.000 no
H17 C17 1.000 no
Br1 C1 1.891(5) yes
H3 C3 1.000 no
C1 C2 1.400(8) yes
C1 C18 1.402(7) yes
C2 C3 1.404(7) yes
C2 C11 1.470(7) yes
C3 C4 1.364(8) yes
C4 C5 1.447(8) yes
C4 C9 1.461(8) yes
C5 C6 1.335(9) yes
C6 C7 1.414(9) yes
C7 C8 1.354(9) yes
C8 C9 1.414(9) yes
C9 C10 1.390(8) yes
C10 C11 1.388(8) yes
C11 C12 1.415(7) yes
C12 C13 1.379(8) yes
C13 C14 1.443(8) yes
C13 C18 1.457(8) yes
C14 C15 1.329(9) yes
C15 C16 1.415(9) yes
C16 C17 1.356(8) yes
C17 C18 1.416(8) yes

loop_
_oxford_twin_element_scale_factors
0.500
0.500

loop_
_cod_related_entry_id
_cod_related_entry_database
_cod_related_entry_code
1 ChemSpider 30660485
